data_7108251
loop_
_publ_author_name
'Songhua Chen'
'Nan Chen'
'Yongli Yan'
'Taifeng Liu'
'Yanwen Yu'
'Yongjun Li'
'Huibiao Liu'
'Yong Sheng Zhao'
'Yuliang Li'

_publ_section_title
;
 Controlling growth of molecular crystal aggregates for efficient optical
 waveguides
;
_journal_name_full Chem.Commun.
_journal_page_first 9011
_journal_paper_doi 10.1039/c2cc32501b
_journal_volume 48
_journal_year 2012
_chemical_formula_moiety 'C34 H20 N4 O2 S'
_chemical_formula_sum 'C34 H20 N4 O2 S'
_chemical_formula_weight 548.60
_chemical_name_systematic
;
?
;
_space_group_IT_number 14
_symmetry_cell_setting monoclinic
_symmetry_space_group_name_Hall '-P 2yn'
_symmetry_space_group_name_H-M 'P 1 21/n 1'
_atom_sites_solution_hydrogens geom
_atom_sites_solution_primary direct
_atom_sites_solution_secondary difmap
_audit_creation_method SHELXL-97
_cell_angle_alpha 90.00
_cell_angle_beta 97.80(3)
_cell_angle_gamma 90.00
_cell_formula_units_Z 4
_cell_length_a 10.064(2)
_cell_length_b 8.9812(18)
_cell_length_c 28.804(6)
_cell_measurement_reflns_used 3923
_cell_measurement_temperature 173(2)
_cell_measurement_theta_max 26.3585
_cell_measurement_theta_min 2.2677
_cell_volume 2579.4(9)
_computing_cell_refinement 'CrystalClear (Rigaku Inc., 2008)'
_computing_data_collection 'CrystalClear (Rigaku Inc., 2008)'
_computing_data_reduction 'CrystalClear (Rigaku Inc., 2008)'
_computing_molecular_graphics
;
Mercury: visualization and analysis of crystal structures, C. F. Macrae,
P. R. Edgington, P. McCabe, E. Pidcock, G. P. Shields, R. Taylor,
M. Towler and J. van de Streek, J. Appl. Cryst., 39, 453-457, 2006.
;
_computing_publication_material 'SHELX-97 (Sheldrick, 1997)'
_computing_structure_refinement 'SHELXL-97 (Sheldrick, 1997)'
_computing_structure_solution 'SHELXS-97 (Sheldrick, 1990)'
_diffrn_ambient_temperature 173(2)
_diffrn_detector_area_resol_mean 28.5714
_diffrn_measured_fraction_theta_full 0.995
_diffrn_measured_fraction_theta_max 0.995
_diffrn_measurement_device_type 'MM007HF + CCD (Saturn724+)'
_diffrn_measurement_method '\w scans at fixed \c = 45\%'
_diffrn_radiation_monochromator Confocal
_diffrn_radiation_source 'Rotating Anode'
_diffrn_radiation_type MoK\a
_diffrn_radiation_wavelength 0.71073
_diffrn_reflns_av_R_equivalents 0.0748
_diffrn_reflns_av_sigmaI/netI 0.0904
_diffrn_reflns_limit_h_max 11
_diffrn_reflns_limit_h_min -9
_diffrn_reflns_limit_k_max 10
_diffrn_reflns_limit_k_min -10
_diffrn_reflns_limit_l_max 31
_diffrn_reflns_limit_l_min -34
_diffrn_reflns_number 9997
_diffrn_reflns_theta_full 25.00
_diffrn_reflns_theta_max 25.00
_diffrn_reflns_theta_min 2.07
_exptl_absorpt_coefficient_mu 0.167
_exptl_absorpt_correction_T_max 1.0000
_exptl_absorpt_correction_T_min 0.3515
_exptl_absorpt_correction_type multi-scan
_exptl_absorpt_process_details 'CrystalClear (Rigaku Inc., 2008)'
_exptl_crystal_colour red
_exptl_crystal_density_diffrn 1.413
_exptl_crystal_density_method 'not measured'
_exptl_crystal_description plate
_exptl_crystal_F_000 1136
_exptl_crystal_size_max 0.15
_exptl_crystal_size_mid 0.10
_exptl_crystal_size_min 0.05
_refine_diff_density_max 0.298
_refine_diff_density_min -0.505
_refine_diff_density_rms 0.067
_refine_ls_extinction_method none
_refine_ls_goodness_of_fit_ref 1.143
_refine_ls_hydrogen_treatment constr
_refine_ls_matrix_type full
_refine_ls_number_parameters 370
_refine_ls_number_reflns 4514
_refine_ls_number_restraints 0
_refine_ls_restrained_S_all 1.143
_refine_ls_R_factor_all 0.1291
_refine_ls_R_factor_gt 0.0991
_refine_ls_shift/su_max 0.000
_refine_ls_shift/su_mean 0.000
_refine_ls_structure_factor_coef Fsqd
_refine_ls_weighting_details 'calc w=1/[\s^2^(Fo^2^)+(0.0348P)^2^+5.4913P] where P=(Fo^2^+2Fc^2^)/3'
_refine_ls_weighting_scheme calc
_refine_ls_wR_factor_gt 0.1746
_refine_ls_wR_factor_ref 0.1908
_reflns_number_gt 3482
_reflns_number_total 4514
_reflns_threshold_expression >2sigma(I)
_cod_data_source_file c2cc32501b.txt
_cod_data_source_block a
_cod_original_cell_volume 2579.5(9)
_cod_original_sg_symbol_H-M P2(1)/n
_cod_database_code 7108251

loop_
_symmetry_equiv_pos_as_xyz
'x, y, z'
'-x+1/2, y+1/2, -z+1/2'
'-x, -y, -z'
'x-1/2, -y-1/2, z-1/2'

loop_
_atom_site_label
_atom_site_type_symbol
_atom_site_fract_x
_atom_site_fract_y
_atom_site_fract_z
_atom_site_U_iso_or_equiv
_atom_site_adp_type
_atom_site_occupancy
_atom_site_symmetry_multiplicity
_atom_site_calc_flag
_atom_site_refinement_flags
S1 S 0.98374(11) 2.15584(13) 0.54531(5) 0.0389(3) Uani 1 1 d .
C16 C 0.6826(4) 0.8337(4) 0.39595(16) 0.0273(10) Uani 1 1 d .
C34 C 0.8190(4) 1.9954(4) 0.56896(16) 0.0278(10) Uani 1 1 d .
C21 C 0.7432(4) 1.2285(4) 0.44846(17) 0.0290(10) Uani 1 1 d .
N1 N 0.7084(3) 0.4249(4) 0.32536(14) 0.0318(9) Uani 1 1 d .
C28 C 0.7391(4) 1.7399(5) 0.54890(17) 0.0301(11) Uani 1 1 d .
C12 C 0.6027(4) 0.3355(4) 0.30503(16) 0.0281(10) Uani 1 1 d .
C32 C 0.7195(4) 2.1414(5) 0.62658(17) 0.0319(11) Uani 1 1 d .
C17 C 0.7606(4) 0.8196(5) 0.35932(17) 0.0338(11) Uani 1 1 d .
H17 H 0.8096 0.9031 0.3506 0.041 Uiso 1 1 calc R
C13 C 0.6964(4) 0.5638(4) 0.34787(16) 0.0279(10) Uani 1 1 d .
C15 C 0.6080(4) 0.7097(5) 0.40610(17) 0.0315(11) Uani 1 1 d .
H15 H 0.5508 0.7178 0.4296 0.038 Uiso 1 1 calc R
N2 N 0.9123(3) 1.9950(4) 0.53956(14) 0.0326(9) Uani 1 1 d .
O2 O 0.6471(4) 2.2699(4) 0.68778(14) 0.0527(10) Uani 1 1 d .
C20 C 0.7464(4) 1.0935(5) 0.42015(17) 0.0314(11) Uani 1 1 d .
H20 H 0.8040 1.0953 0.3966 0.038 Uiso 1 1 calc R
C26 C 0.8400(4) 1.3381(5) 0.44549(17) 0.0310(11) Uani 1 1 d .
H26 H 0.9064 1.3224 0.4255 0.037 Uiso 1 1 calc R
C19 C 0.6777(4) 0.9692(5) 0.42369(17) 0.0315(11) Uani 1 1 d .
H19 H 0.6188 0.9681 0.4468 0.038 Uiso 1 1 calc R
N3 N 0.9050(4) 2.2324(4) 0.58419(15) 0.0364(10) Uani 1 1 d .
C24 C 0.7469(4) 1.4919(4) 0.50075(17) 0.0309(11) Uani 1 1 d .
N4 N 0.7043(4) 2.2785(5) 0.65276(17) 0.0424(11) Uani 1 1 d .
C14 C 0.6147(4) 0.5759(5) 0.38313(17) 0.0301(11) Uani 1 1 d .
H14 H 0.5642 0.4928 0.3912 0.036 Uiso 1 1 calc R
C30 C 0.6443(4) 1.8904(5) 0.60752(17) 0.0338(11) Uani 1 1 d .
H30 H 0.5853 1.8112 0.6125 0.041 Uiso 1 1 calc R
C25 C 0.8419(4) 1.4679(5) 0.47067(17) 0.0324(11) Uani 1 1 d .
H25 H 0.9080 1.5414 0.4676 0.039 Uiso 1 1 calc R
O1 O 0.7443(4) 2.3951(4) 0.63751(16) 0.0642(12) Uani 1 1 d .
C27 C 0.7455(4) 1.6277(5) 0.52677(17) 0.0328(11) Uani 1 1 d .
C29 C 0.7327(4) 1.8734(4) 0.57537(17) 0.0298(10) Uani 1 1 d .
C23 C 0.6509(4) 1.3830(5) 0.50450(18) 0.0358(12) Uani 1 1 d .
H23 H 0.5859 1.3982 0.5250 0.043 Uiso 1 1 calc R
C1 C 0.8290(4) 0.3504(5) 0.32196(17) 0.0309(11) Uani 1 1 d .
C4 C 1.0346(5) 0.1622(5) 0.30748(19) 0.0418(13) Uani 1 1 d .
H4 H 1.1068 0.0987 0.3025 0.050 Uiso 1 1 calc R
C22 C 0.6484(4) 1.2533(5) 0.47895(19) 0.0366(12) Uani 1 1 d .
H22 H 0.5820 1.1802 0.4820 0.044 Uiso 1 1 calc R
C6 C 0.7993(4) 0.2124(5) 0.30044(16) 0.0281(10) Uani 1 1 d .
C18 C 0.7672(4) 0.6870(5) 0.33578(17) 0.0328(11) Uani 1 1 d .
H18 H 0.8206 0.6799 0.3111 0.039 Uiso 1 1 calc R
C33 C 0.8142(4) 2.1315(5) 0.59421(17) 0.0305(11) Uani 1 1 d .
C31 C 0.6402(4) 2.0236(5) 0.63314(17) 0.0352(11) Uani 1 1 d .
H31 H 0.5799 2.0309 0.6557 0.042 Uiso 1 1 calc R
C7 C 0.6543(4) 0.2011(5) 0.28976(17) 0.0310(10) Uani 1 1 d .
C2 C 0.9603(4) 0.3946(5) 0.33764(17) 0.0323(11) Uani 1 1 d .
H2 H 0.9790 0.4871 0.3531 0.039 Uiso 1 1 calc R
C11 C 0.4657(4) 0.3653(5) 0.29775(17) 0.0344(11) Uani 1 1 d .
H11 H 0.4308 0.4558 0.3082 0.041 Uiso 1 1 calc R
C3 C 1.0615(4) 0.2987(5) 0.32978(18) 0.0377(12) Uani 1 1 d .
H3 H 1.1520 0.3263 0.3398 0.045 Uiso 1 1 calc R
C8 C 0.5684(5) 0.0940(5) 0.26817(17) 0.0350(11) Uani 1 1 d .
H8 H 0.6021 0.0016 0.2587 0.042 Uiso 1 1 calc R
C10 C 0.3826(5) 0.2592(5) 0.27501(18) 0.0404(12) Uani 1 1 d .
H10 H 0.2890 0.2782 0.2689 0.048 Uiso 1 1 calc R
C9 C 0.4323(5) 0.1243(5) 0.26066(18) 0.0395(12) Uani 1 1 d .
H9 H 0.3721 0.0524 0.2456 0.047 Uiso 1 1 calc R
C5 C 0.9047(4) 0.1181(5) 0.29250(18) 0.0373(12) Uani 1 1 d .
H5 H 0.8870 0.0253 0.2771 0.045 Uiso 1 1 calc R

loop_
_atom_site_aniso_label
_atom_site_aniso_U_11
_atom_site_aniso_U_22
_atom_site_aniso_U_33
_atom_site_aniso_U_23
_atom_site_aniso_U_13
_atom_site_aniso_U_12
S1 0.0351(6) 0.0333(6) 0.0488(9) -0.0002(6) 0.0082(6) -0.0034(5)
C16 0.027(2) 0.028(2) 0.027(3) -0.0016(19) 0.0012(19) 0.0033(18)
C34 0.025(2) 0.025(2) 0.032(3) -0.0040(19) -0.0001(19) 0.0018(17)
C21 0.031(2) 0.025(2) 0.030(3) 0.0028(19) -0.0011(19) -0.0002(18)
N1 0.0315(19) 0.0230(18) 0.041(3) -0.0079(17) 0.0046(17) -0.0002(15)
C28 0.029(2) 0.025(2) 0.036(3) -0.001(2) 0.006(2) -0.0031(18)
C12 0.031(2) 0.022(2) 0.032(3) -0.0024(19) 0.0064(19) -0.0031(18)
C32 0.032(2) 0.029(2) 0.033(3) -0.006(2) -0.002(2) 0.0030(19)
C17 0.037(2) 0.029(2) 0.037(3) 0.000(2) 0.012(2) -0.008(2)
C13 0.027(2) 0.027(2) 0.028(3) -0.0029(19) 0.0003(19) -0.0006(18)
C15 0.027(2) 0.034(2) 0.034(3) -0.004(2) 0.0043(19) -0.0007(19)
N2 0.0321(19) 0.033(2) 0.034(3) 0.0007(18) 0.0087(18) 0.0023(16)
O2 0.058(2) 0.060(2) 0.041(3) -0.017(2) 0.0092(19) 0.0157(19)
C20 0.032(2) 0.033(2) 0.029(3) -0.003(2) 0.004(2) 0.0001(19)
C26 0.030(2) 0.032(2) 0.031(3) 0.001(2) 0.0063(19) 0.0006(19)
C19 0.031(2) 0.031(2) 0.032(3) -0.006(2) 0.003(2) 0.0028(19)
N3 0.034(2) 0.0305(19) 0.044(3) -0.0049(18) 0.0028(18) 0.0000(17)
C24 0.037(2) 0.023(2) 0.033(3) 0.000(2) 0.005(2) -0.0006(18)
N4 0.037(2) 0.042(2) 0.046(3) -0.014(2) -0.003(2) 0.0086(19)
C14 0.025(2) 0.027(2) 0.038(3) 0.002(2) 0.002(2) -0.0027(18)
C30 0.035(2) 0.033(2) 0.033(3) 0.001(2) 0.003(2) -0.0024(19)
C25 0.031(2) 0.029(2) 0.037(3) 0.003(2) 0.004(2) -0.0025(19)
O1 0.071(3) 0.034(2) 0.092(4) -0.022(2) 0.028(2) -0.0040(19)
C27 0.033(2) 0.029(2) 0.035(3) 0.001(2) 0.000(2) -0.0008(19)
C29 0.032(2) 0.027(2) 0.031(3) 0.000(2) 0.003(2) 0.0026(18)
C23 0.040(3) 0.028(2) 0.041(3) -0.002(2) 0.012(2) -0.002(2)
C1 0.030(2) 0.029(2) 0.036(3) 0.002(2) 0.013(2) 0.0037(19)
C4 0.035(2) 0.037(3) 0.056(4) 0.006(3) 0.015(2) 0.010(2)
C22 0.033(2) 0.028(2) 0.051(4) -0.005(2) 0.014(2) -0.0055(19)
C6 0.033(2) 0.029(2) 0.025(3) 0.004(2) 0.0133(19) -0.0003(19)
C18 0.038(2) 0.029(2) 0.032(3) -0.003(2) 0.010(2) -0.002(2)
C33 0.026(2) 0.031(2) 0.033(3) -0.003(2) 0.0008(19) -0.0030(19)
C31 0.028(2) 0.044(3) 0.032(3) -0.002(2) 0.003(2) 0.005(2)
C7 0.037(2) 0.028(2) 0.029(3) 0.001(2) 0.010(2) 0.0006(19)
C2 0.034(2) 0.033(2) 0.030(3) 0.000(2) 0.004(2) -0.0006(19)
C11 0.036(2) 0.033(2) 0.035(3) -0.002(2) 0.009(2) 0.002(2)
C3 0.024(2) 0.044(3) 0.045(4) 0.005(2) 0.004(2) 0.004(2)
C8 0.047(3) 0.031(2) 0.030(3) -0.007(2) 0.015(2) -0.002(2)
C10 0.033(2) 0.045(3) 0.043(4) 0.000(2) 0.005(2) -0.005(2)
C9 0.042(3) 0.036(3) 0.041(3) -0.005(2) 0.009(2) -0.011(2)
C5 0.041(3) 0.031(2) 0.043(3) 0.001(2) 0.017(2) 0.003(2)

loop_
_atom_type_symbol
_atom_type_description
_atom_type_scat_dispersion_real
_atom_type_scat_dispersion_imag
_atom_type_scat_source
C C 0.0033 0.0016 'International Tables Vol C Tables 4.2.6.8 and 6.1.1.4'
H H 0.0000 0.0000 'International Tables Vol C Tables 4.2.6.8 and 6.1.1.4'
N N 0.0061 0.0033 'International Tables Vol C Tables 4.2.6.8 and 6.1.1.4'
O O 0.0106 0.0060 'International Tables Vol C Tables 4.2.6.8 and 6.1.1.4'
S S 0.1246 0.1234 'International Tables Vol C Tables 4.2.6.8 and 6.1.1.4'

loop_
_geom_angle_atom_site_label_1
_geom_angle_atom_site_label_2
_geom_angle_atom_site_label_3
_geom_angle
N3 S1 N2 101.5(2)
C15 C16 C17 117.2(4)
C15 C16 C19 119.4(4)
C17 C16 C19 123.4(4)
N2 C34 C29 124.6(4)
N2 C34 C33 113.4(4)
C29 C34 C33 121.9(4)
C26 C21 C22 117.9(4)
C26 C21 C20 118.8(4)
C22 C21 C20 123.3(4)
C12 N1 C1 108.3(3)
C12 N1 C13 126.1(3)
C1 N1 C13 125.5(4)
C27 C28 C29 179.5(5)
C11 C12 N1 129.4(4)
C11 C12 C7 121.2(4)
N1 C12 C7 109.4(3)
C31 C32 C33 120.2(4)
C31 C32 N4 118.8(4)
C33 C32 N4 121.1(4)
C18 C17 C16 121.2(4)
C18 C17 H17 119.4
C16 C17 H17 119.4
C18 C13 C14 119.7(4)
C18 C13 N1 120.6(4)
C14 C13 N1 119.8(4)
C14 C15 C16 122.2(4)
C14 C15 H15 118.9
C16 C15 H15 118.9
C34 N2 S1 105.8(3)
C19 C20 C21 127.2(4)
C19 C20 H20 116.4
C21 C20 H20 116.4
C25 C26 C21 121.7(4)
C25 C26 H26 119.1
C21 C26 H26 119.1
C20 C19 C16 127.2(4)
C20 C19 H19 116.4
C16 C19 H19 116.4
C33 N3 S1 105.9(3)
C23 C24 C25 118.9(4)
C23 C24 C27 120.2(4)
C25 C24 C27 120.9(4)
O1 N4 O2 124.2(4)
O1 N4 C32 118.2(5)
O2 N4 C32 117.6(4)
C15 C14 C13 119.3(4)
C15 C14 H14 120.3
C13 C14 H14 120.3
C29 C30 C31 120.9(4)
C29 C30 H30 119.5
C31 C30 H30 119.5
C26 C25 C24 120.0(4)
C26 C25 H25 120.0
C24 C25 H25 120.0
C28 C27 C24 177.3(5)
C30 C29 C34 117.6(4)
C30 C29 C28 122.1(4)
C34 C29 C28 120.3(4)
C22 C23 C24 121.1(4)
C22 C23 H23 119.4
C24 C23 H23 119.4
C2 C1 C6 122.1(4)
C2 C1 N1 129.3(4)
C6 C1 N1 108.6(4)
C5 C4 C3 121.0(4)
C5 C4 H4 119.5
C3 C4 H4 119.5
C23 C22 C21 120.4(4)
C23 C22 H22 119.8
C21 C22 H22 119.8
C1 C6 C5 119.1(4)
C1 C6 C7 107.7(4)
C5 C6 C7 133.1(4)
C17 C18 C13 120.4(4)
C17 C18 H18 119.8
C13 C18 H18 119.8
N3 C33 C32 129.3(4)
N3 C33 C34 113.3(4)
C32 C33 C34 117.3(4)
C32 C31 C30 122.0(5)
C32 C31 H31 119.0
C30 C31 H31 119.0
C8 C7 C12 120.1(4)
C8 C7 C6 133.8(4)
C12 C7 C6 106.0(4)
C3 C2 C1 117.3(4)
C3 C2 H2 121.3
C1 C2 H2 121.3
C10 C11 C12 117.7(4)
C10 C11 H11 121.2
C12 C11 H11 121.2
C2 C3 C4 121.6(4)
C2 C3 H3 119.2
C4 C3 H3 119.2
C7 C8 C9 118.6(4)
C7 C8 H8 120.7
C9 C8 H8 120.7
C11 C10 C9 121.6(4)
C11 C10 H10 119.2
C9 C10 H10 119.2
C8 C9 C10 120.8(4)
C8 C9 H9 119.6
C10 C9 H9 119.6
C4 C5 C6 118.8(4)
C4 C5 H5 120.6
C6 C5 H5 120.6

loop_
_geom_bond_atom_site_label_1
_geom_bond_atom_site_label_2
_geom_bond_distance
S1 N3 1.611(4)
S1 N2 1.612(4)
C16 C15 1.396(6)
C16 C17 1.404(6)
C16 C19 1.461(6)
C34 N2 1.347(6)
C34 C29 1.425(6)
C34 C33 1.427(6)
C21 C26 1.396(6)
C21 C22 1.399(6)
C21 C20 1.464(6)
N1 C12 1.396(5)
N1 C1 1.401(5)
N1 C13 1.419(5)
C28 C27 1.198(6)
C28 C29 1.428(6)
C12 C11 1.393(6)
C12 C7 1.408(6)
C32 C31 1.354(6)
C32 C33 1.423(6)
C32 N4 1.463(6)
C17 C18 1.377(6)
C17 H17 0.9500
C13 C18 1.386(6)
C13 C14 1.395(6)
C15 C14 1.378(6)
C15 H15 0.9500
O2 N4 1.230(5)
C20 C19 1.324(6)
C20 H20 0.9500
C26 C25 1.371(6)
C26 H26 0.9500
C19 H19 0.9500
N3 C33 1.346(5)
C24 C23 1.389(6)
C24 C25 1.392(6)
C24 C27 1.432(6)
N4 O1 1.224(5)
C14 H14 0.9500
C30 C29 1.377(6)
C30 C31 1.409(6)
C30 H30 0.9500
C25 H25 0.9500
C23 C22 1.376(6)
C23 H23 0.9500
C1 C2 1.394(6)
C1 C6 1.399(6)
C4 C5 1.378(6)
C4 C3 1.393(7)
C4 H4 0.9500
C22 H22 0.9500
C6 C5 1.401(6)
C6 C7 1.453(6)
C18 H18 0.9500
C31 H31 0.9500
C7 C8 1.383(6)
C2 C3 1.376(6)
C2 H2 0.9500
C11 C10 1.373(6)
C11 H11 0.9500
C3 H3 0.9500
C8 C9 1.385(6)
C8 H8 0.9500
C10 C9 1.395(6)
C10 H10 0.9500
C9 H9 0.9500
C5 H5 0.9500

loop_
_geom_torsion_atom_site_label_1
_geom_torsion_atom_site_label_2
_geom_torsion_atom_site_label_3
_geom_torsion_atom_site_label_4
_geom_torsion
C1 N1 C12 C11 -176.0(5)
C13 N1 C12 C11 7.0(8)
C1 N1 C12 C7 1.8(5)
C13 N1 C12 C7 -175.1(4)
C15 C16 C17 C18 -2.6(6)
C19 C16 C17 C18 176.6(4)
C12 N1 C13 C18 -129.5(5)
C1 N1 C13 C18 54.1(6)
C12 N1 C13 C14 51.8(6)
C1 N1 C13 C14 -124.6(5)
C17 C16 C15 C14 3.2(6)
C19 C16 C15 C14 -176.0(4)
C29 C34 N2 S1 -179.4(4)
C33 C34 N2 S1 0.1(5)
N3 S1 N2 C34 0.5(3)
C26 C21 C20 C19 168.5(5)
C22 C21 C20 C19 -10.9(7)
C22 C21 C26 C25 -1.3(7)
C20 C21 C26 C25 179.3(4)
C21 C20 C19 C16 -178.9(4)
C15 C16 C19 C20 176.7(4)
C17 C16 C19 C20 -2.5(7)
N2 S1 N3 C33 -0.9(3)
C31 C32 N4 O1 -158.7(4)
C33 C32 N4 O1 20.4(6)
C31 C32 N4 O2 18.5(6)
C33 C32 N4 O2 -162.4(4)
C16 C15 C14 C13 -1.3(7)
C18 C13 C14 C15 -1.4(6)
N1 C13 C14 C15 177.3(4)
C21 C26 C25 C24 1.1(7)
C23 C24 C25 C26 -0.3(7)
C27 C24 C25 C26 -178.9(4)
C29 C28 C27 C24 152(100)
C23 C24 C27 C28 -14(11)
C25 C24 C27 C28 164(11)
C31 C30 C29 C34 -0.2(7)
C31 C30 C29 C28 -180.0(4)
N2 C34 C29 C30 178.7(4)
C33 C34 C29 C30 -0.7(6)
N2 C34 C29 C28 -1.5(7)
C33 C34 C29 C28 179.0(4)
C27 C28 C29 C30 -132(100)
C27 C28 C29 C34 49(54)
C25 C24 C23 C22 -0.3(7)
C27 C24 C23 C22 178.4(4)
C12 N1 C1 C2 -179.3(5)
C13 N1 C1 C2 -2.3(8)
C12 N1 C1 C6 -1.3(5)
C13 N1 C1 C6 175.6(4)
C24 C23 C22 C21 0.0(7)
C26 C21 C22 C23 0.8(7)
C20 C21 C22 C23 -179.9(4)
C2 C1 C6 C5 -2.8(7)
N1 C1 C6 C5 179.0(4)
C2 C1 C6 C7 178.5(4)
N1 C1 C6 C7 0.4(5)
C16 C17 C18 C13 0.1(7)
C14 C13 C18 C17 2.0(7)
N1 C13 C18 C17 -176.7(4)
S1 N3 C33 C32 179.3(4)
S1 N3 C33 C34 1.1(5)
C31 C32 C33 N3 -176.9(5)
N4 C32 C33 N3 4.0(7)
C31 C32 C33 C34 1.2(6)
N4 C32 C33 C34 -177.8(4)
N2 C34 C33 N3 -0.8(6)
C29 C34 C33 N3 178.7(4)
N2 C34 C33 C32 -179.3(4)
C29 C34 C33 C32 0.3(6)
C33 C32 C31 C30 -2.3(7)
N4 C32 C31 C30 176.8(4)
C29 C30 C31 C32 1.8(7)
C11 C12 C7 C8 -1.7(7)
N1 C12 C7 C8 -179.8(4)
C11 C12 C7 C6 176.5(4)
N1 C12 C7 C6 -1.6(5)
C1 C6 C7 C8 178.6(5)
C5 C6 C7 C8 0.1(9)
C1 C6 C7 C12 0.7(5)
C5 C6 C7 C12 -177.7(5)
C6 C1 C2 C3 2.1(7)
N1 C1 C2 C3 179.8(5)
N1 C12 C11 C10 177.4(5)
C7 C12 C11 C10 -0.2(7)
C1 C2 C3 C4 -0.6(7)
C5 C4 C3 C2 -0.1(8)
C12 C7 C8 C9 2.1(7)
C6 C7 C8 C9 -175.5(5)
C12 C11 C10 C9 1.7(8)
C7 C8 C9 C10 -0.7(7)
C11 C10 C9 C8 -1.2(8)
C3 C4 C5 C6 -0.6(8)
C1 C6 C5 C4 2.0(7)
C7 C6 C5 C4 -179.7(5)
